data_7036695
loop_
_publ_author_name
'Minier, Mikael A.'
'Lippard, Stephen J.'

_publ_section_title
;
 (19)F NMR study of ligand dynamics in carboxylate-bridged diiron(ii)
 complexes supported by a macrocyclic ligand.
;
_journal_issue 41
_journal_name_full 'Dalton transactions (Cambridge, England : 2003)'
_journal_page_first 18111
_journal_page_last 18121
_journal_paper_doi 10.1039/c5dt02138c
_journal_volume 44
_journal_year 2015
_chemical_formula_sum 'C44.75 H39.49 Cl0.25 N2 O5.87 S'
_chemical_formula_weight 740.25
_chemical_name_systematic H2PIM
_space_group_IT_number 19
_symmetry_cell_setting orthorhombic
_symmetry_space_group_name_Hall 'P 2ac 2ab'
_symmetry_space_group_name_H-M 'P 21 21 21'
_atom_sites_solution_hydrogens geom
_atom_sites_solution_primary direct
_atom_sites_solution_secondary difmap
_audit_creation_method SHELXL-97
_audit_update_record
;
2015-03-16 deposited with the CCDC.
2015-09-01 downloaded from the CCDC.
;
_cell_angle_alpha 90.00
_cell_angle_beta 90.00
_cell_angle_gamma 90.00
_cell_formula_units_Z 8
_cell_length_a 11.961(2)
_cell_length_b 14.415(3)
_cell_length_c 42.946(8)
_cell_measurement_reflns_used 9811
_cell_measurement_temperature 100(2)
_cell_measurement_theta_max 27.05
_cell_measurement_theta_min 2.21
_cell_volume 7405(2)
_computing_cell_refinement 'Bruker SMART'
_computing_data_collection 'Bruker SMART'
_computing_data_reduction 'Bruker SAINT'
_computing_molecular_graphics 'Bruker SHELXTL'
_computing_publication_material 'Bruker SHELXTL'
_computing_structure_refinement 'SHELXL-97 (Sheldrick, 2008)'
_computing_structure_solution 'SHELXS-97 (Sheldrick, 2008)'
_diffrn_ambient_temperature 100(2)
_diffrn_measured_fraction_theta_full 0.994
_diffrn_measured_fraction_theta_max 0.994
_diffrn_measurement_device_type 'CCD area detector'
_diffrn_measurement_method 'phi and omega scans'
_diffrn_radiation_monochromator graphite
_diffrn_radiation_source 'fine-focus sealed tube'
_diffrn_radiation_type MoK\a
_diffrn_radiation_wavelength 0.71073
_diffrn_reflns_av_R_equivalents 0.0893
_diffrn_reflns_av_sigmaI/netI 0.0545
_diffrn_reflns_limit_h_max 15
_diffrn_reflns_limit_h_min -15
_diffrn_reflns_limit_k_max 18
_diffrn_reflns_limit_k_min -18
_diffrn_reflns_limit_l_max 55
_diffrn_reflns_limit_l_min -55
_diffrn_reflns_number 133257
_diffrn_reflns_theta_full 27.31
_diffrn_reflns_theta_max 27.31
_diffrn_reflns_theta_min 1.49
_exptl_absorpt_coefficient_mu 0.159
_exptl_absorpt_correction_T_max 0.7455
_exptl_absorpt_correction_T_min 0.6159
_exptl_absorpt_correction_type multi-scan
_exptl_absorpt_process_details 'Blessing, 1995'
_exptl_crystal_colour orange
_exptl_crystal_density_diffrn 1.328
_exptl_crystal_density_meas ?
_exptl_crystal_density_method 'not measured'
_exptl_crystal_description needle
_exptl_crystal_F_000 3114
_exptl_crystal_recrystallization_method 'From Acetone'
_exptl_crystal_size_max 0.58
_exptl_crystal_size_mid 0.21
_exptl_crystal_size_min 0.19
_refine_diff_density_max 0.976
_refine_diff_density_min -0.504
_refine_diff_density_rms 0.095
_refine_ls_abs_structure_details 'Flack H D (1983), Acta Cryst. A39, 876-881'
_refine_ls_abs_structure_Flack 0.02(9)
_refine_ls_extinction_method none
_refine_ls_goodness_of_fit_ref 1.104
_refine_ls_hydrogen_treatment mixed
_refine_ls_matrix_type full
_refine_ls_number_parameters 1005
_refine_ls_number_reflns 16578
_refine_ls_number_restraints 44
_refine_ls_restrained_S_all 1.106
_refine_ls_R_factor_all 0.0827
_refine_ls_R_factor_gt 0.0721
_refine_ls_shift/su_max 0.022
_refine_ls_shift/su_mean 0.001
_refine_ls_structure_factor_coef Fsqd
_refine_ls_weighting_details 'calc w=1/[\s^2^(Fo^2^)+(0.0812P)^2^+18.1811P] where P=(Fo^2^+2Fc^2^)/3'
_refine_ls_weighting_scheme calc
_refine_ls_wR_factor_gt 0.1937
_refine_ls_wR_factor_ref 0.2000
_reflns_number_gt 14455
_reflns_number_total 16578
_reflns_threshold_expression >2sigma(I)
_cod_data_source_file c5dt02138c2.cif
_cod_data_source_block H2PIM
_cod_depositor_comments
;
The following automatic conversions were performed:

'_symmetry_cell_setting' value 'Orthorhombic' changed to
'orthorhombic' according to
/usr/data/users/saulius/crontab/automatic-downloads/rss-feeds/RSC/lib/dictionaries/cif_core.dic
dictionary named 'cif_core.dic' version 2.4.2 from 2011-04-26.

'_exptl_crystal_density_meas' value 'not measured' was changed to '?'
- the value is perceived as not measured.

Automatic conversion script
Id: cif_fix_values 3271 2015-04-21 07:52:19Z andrius 

 Adding full bibliography for 7036695--7036699.cif.
;
_cod_original_cell_volume 7404(2)
_cod_original_sg_symbol_H-M P2(1)2(1)2(1)
_cod_database_code 7036695

loop_
_symmetry_equiv_pos_as_xyz
'x, y, z'
'-x+1/2, -y, z+1/2'
'-x, y+1/2, -z+1/2'
'x+1/2, -y+1/2, -z'

loop_
_atom_site_label
_atom_site_type_symbol
_atom_site_fract_x
_atom_site_fract_y
_atom_site_fract_z
_atom_site_U_iso_or_equiv
_atom_site_adp_type
_atom_site_occupancy
_atom_site_symmetry_multiplicity
_atom_site_calc_flag
_atom_site_refinement_flags
_atom_site_disorder_assembly
_atom_site_disorder_group
C1S C -0.1577(5) 0.4177(4) 0.12379(15) 0.0442(14) Uani 1 1 d D . .
H1S1 H -0.1853 0.3539 0.1219 0.066 Uiso 1 1 calc R . .
H1S2 H -0.1818 0.4539 0.1057 0.066 Uiso 1 1 calc R . .
H1S3 H -0.1879 0.4457 0.1428 0.066 Uiso 1 1 calc R . .
C2S C -0.0329(5) 0.4169(4) 0.12535(12) 0.0371(13) Uani 1 1 d D . .
C3S C 0.0243(5) 0.5088(4) 0.13022(14) 0.0449(15) Uani 1 1 d D . .
H3S1 H 0.1055 0.4996 0.1308 0.067 Uiso 0.50 1 calc PR . .
H3S2 H -0.0005 0.5359 0.1500 0.067 Uiso 0.50 1 calc PR . .
H3S3 H 0.0052 0.5508 0.1131 0.067 Uiso 0.50 1 calc PR . .
H3S4 H -0.0320 0.5580 0.1318 0.067 Uiso 0.50 1 calc PR . .
H3S5 H 0.0739 0.5216 0.1126 0.067 Uiso 0.50 1 calc PR . .
H3S6 H 0.0683 0.5067 0.1495 0.067 Uiso 0.50 1 calc PR . .
O1S O 0.0186(5) 0.3457(3) 0.12307(12) 0.0647(15) Uani 1 1 d D . .
C4S C 0.0227(10) 1.0229(11) -0.1279(3) 0.108(4) Uani 0.746(7) 1 d PDU A 1
H4S1 H 0.0939 1.0566 -0.1269 0.162 Uiso 0.373(3) 1 calc PR A 1
H4S2 H 0.0165 0.9914 -0.1480 0.162 Uiso 0.373(3) 1 calc PR A 1
H4S3 H 0.0199 0.9769 -0.1111 0.162 Uiso 0.373(3) 1 calc PR A 1
H4S4 H -0.0070 0.9600 -0.1304 0.162 Uiso 0.373(3) 1 calc PR A 1
H4S5 H 0.0704 1.0252 -0.1093 0.162 Uiso 0.373(3) 1 calc PR A 1
H4S6 H 0.0669 1.0397 -0.1462 0.162 Uiso 0.373(3) 1 calc PR A 1
C5S C -0.0711(7) 1.0892(9) -0.1243(2) 0.067(2) Uani 0.746(7) 1 d PDU A 1
C6S C -0.1875(7) 1.0545(7) -0.1254(2) 0.057(2) Uani 0.746(7) 1 d PDU A 1
H6S1 H -0.2394 1.1066 -0.1232 0.086 Uiso 0.373(3) 1 calc PR A 1
H6S2 H -0.1995 1.0103 -0.1084 0.086 Uiso 0.373(3) 1 calc PR A 1
H6S3 H -0.2005 1.0235 -0.1454 0.086 Uiso 0.373(3) 1 calc PR A 1
H6S4 H -0.1869 0.9869 -0.1281 0.086 Uiso 0.373(3) 1 calc PR A 1
H6S5 H -0.2268 1.0833 -0.1429 0.086 Uiso 0.373(3) 1 calc PR A 1
H6S6 H -0.2257 1.0701 -0.1059 0.086 Uiso 0.373(3) 1 calc PR A 1
O2S O -0.0493(8) 1.1709(7) -0.1206(2) 0.114(3) Uani 0.746(7) 1 d PDU A 1
C1D C -0.1233(17) 1.0194(12) -0.1283(7) 0.054(2) Uani 0.254(7) 1 d PD A 2
H1D1 H -0.1635 0.9921 -0.1103 0.065 Uiso 0.254(7) 1 calc PR A 2
H1D2 H -0.1675 1.0071 -0.1473 0.065 Uiso 0.254(7) 1 calc PR A 2
Cl1D Cl -0.1085(7) 1.1414(6) -0.12283(18) 0.054(2) Uani 0.254(7) 1 d PD A 2
Cl2D Cl 0.0089(7) 0.9687(5) -0.1317(2) 0.054(2) Uani 0.254(7) 1 d PD A 2
S1 S 0.18964(8) 0.07939(7) 0.10884(2) 0.0164(2) Uani 1 1 d . . .
S2 S 0.18949(8) 1.39074(7) -0.11168(2) 0.0164(2) Uani 1 1 d . . .
O1 O -0.0046(3) 0.4740(2) 0.05111(7) 0.0214(6) Uani 1 1 d D . .
H91O H 0.031(4) 0.425(2) 0.0537(12) 0.026 Uiso 1 1 d D . .
O2 O -0.0161(2) 0.4106(2) 0.20158(7) 0.0212(6) Uani 1 1 d . . .
H2 H 0.0441 0.3900 0.1943 0.032 Uiso 1 1 calc R . .
O3 O -0.0714(3) 1.0128(2) -0.05235(7) 0.0219(7) Uani 1 1 d D . .
H93O H -0.024(4) 1.054(3) -0.0542(12) 0.026 Uiso 1 1 d D . .
O4 O -0.0823(3) 1.0685(2) -0.20183(7) 0.0218(7) Uani 1 1 d D . .
H94O H -0.043(4) 1.111(3) -0.1950(12) 0.026 Uiso 1 1 d D . .
O5 O 0.2369(3) -0.0114(2) 0.10492(7) 0.0243(7) Uani 1 1 d . . .
O6 O 0.0703(2) 0.0903(2) 0.10874(7) 0.0214(6) Uani 1 1 d . . .
O7 O -0.2239(3) 0.6542(2) 0.13734(7) 0.0220(6) Uani 1 1 d . . .
O8 O 0.2602(3) 1.4716(2) -0.10930(8) 0.0242(7) Uani 1 1 d . . .
O9 O 0.0706(2) 1.4016(2) -0.11051(7) 0.0210(6) Uani 1 1 d . . .
O10 O -0.2304(3) 0.7921(2) -0.13910(7) 0.0195(6) Uani 1 1 d . . .
N1 N 0.1566(3) 0.3621(2) 0.03824(8) 0.0165(7) Uani 1 1 d . . .
N2 N 0.1460(3) 0.2915(3) 0.20345(8) 0.0187(7) Uani 1 1 d . . .
N3 N 0.0923(3) 1.1234(3) -0.03914(8) 0.0188(7) Uani 1 1 d . . .
N4 N 0.0792(3) 1.1878(3) -0.20414(9) 0.0191(7) Uani 1 1 d . . .
C101 C 0.2446(3) 0.1520(3) 0.07954(9) 0.0150(8) Uani 1 1 d . . .
C102 C 0.1842(3) 0.2297(3) 0.07097(9) 0.0165(8) Uani 1 1 d . . .
H102 H 0.1156 0.2441 0.0810 0.020 Uiso 1 1 calc R . .
C103 C 0.2254(3) 0.2869(3) 0.04734(9) 0.0151(8) Uani 1 1 d . . .
C104 C 0.3294(3) 0.2668(3) 0.03381(10) 0.0187(8) Uani 1 1 d . . .
H104 H 0.3590 0.3065 0.0182 0.022 Uiso 1 1 calc R . .
C105 C 0.3883(3) 0.1904(3) 0.04305(10) 0.0215(9) Uani 1 1 d . . .
H105 H 0.4589 0.1778 0.0338 0.026 Uiso 1 1 calc R . .
C106 C 0.3464(3) 0.1304(3) 0.06588(10) 0.0195(9) Uani 1 1 d . . .
H106 H 0.3866 0.0764 0.0718 0.023 Uiso 1 1 calc R . .
C107 C 0.1613(3) 0.3952(3) 0.01063(10) 0.0175(8) Uani 1 1 d . . .
H107 H 0.2147 0.3716 -0.0037 0.021 Uiso 1 1 calc R . .
C108 C 0.0852(3) 0.4693(3) 0.00096(10) 0.0151(8) Uani 1 1 d . . .
C109 C 0.0034(3) 0.5040(3) 0.02164(10) 0.0156(8) Uani 1 1 d . . .
C110 C -0.0739(3) 0.5715(3) 0.01087(10) 0.0153(8) Uani 1 1 d . . .
C111 C -0.0668(3) 0.5995(3) -0.01979(10) 0.0194(9) Uani 1 1 d . . .
H111 H -0.1205 0.6426 -0.0273 0.023 Uiso 1 1 calc R . .
C112 C 0.0151(4) 0.5680(3) -0.04053(10) 0.0185(8) Uani 1 1 d . . .
C113 C 0.0903(3) 0.5019(3) -0.02971(10) 0.0179(8) Uani 1 1 d . . .
H113 H 0.1460 0.4785 -0.0434 0.021 Uiso 1 1 calc R . .
C114 C 0.0186(4) 0.6022(3) -0.07367(10) 0.0216(9) Uani 1 1 d . . .
H11A H -0.0297 0.5632 -0.0866 0.032 Uiso 1 1 calc R . .
H11B H 0.0955 0.5990 -0.0814 0.032 Uiso 1 1 calc R . .
H11C H -0.0076 0.6665 -0.0745 0.032 Uiso 1 1 calc R . .
C115 C -0.1610(3) 0.6090(3) 0.03209(10) 0.0168(8) Uani 1 1 d . . .
C116 C -0.1350(4) 0.6368(3) 0.06207(10) 0.0176(8) Uani 1 1 d . . .
H116 H -0.0607 0.6296 0.0695 0.021 Uiso 1 1 calc R . .
C117 C -0.2158(4) 0.6754(3) 0.08176(10) 0.0207(9) Uani 1 1 d . . .
C118 C -0.3254(4) 0.6828(3) 0.07079(11) 0.0244(9) Uani 1 1 d . . .
H118 H -0.3818 0.7075 0.0840 0.029 Uiso 1 1 calc R . .
C119 C -0.3526(4) 0.6548(3) 0.04101(11) 0.0246(10) Uani 1 1 d . . .
H119 H -0.4274 0.6601 0.0338 0.030 Uiso 1 1 calc R . .
C120 C -0.2708(3) 0.6187(3) 0.02148(11) 0.0193(8) Uani 1 1 d . . .
H120 H -0.2896 0.6007 0.0009 0.023 Uiso 1 1 calc R . .
C121 C -0.1840(4) 0.7125(3) 0.11294(10) 0.0246(9) Uani 1 1 d . . .
H12A H -0.1016 0.7174 0.1143 0.030 Uiso 1 1 calc R . .
H12B H -0.2156 0.7755 0.1155 0.030 Uiso 1 1 calc R . .
C201 C 0.2404(3) 0.1251(3) 0.14420(9) 0.0142(8) Uani 1 1 d . . .
C202 C 0.1770(3) 0.1916(3) 0.15972(9) 0.0169(8) Uani 1 1 d . . .
H202 H 0.1084 0.2130 0.1512 0.020 Uiso 1 1 calc R . .
C203 C 0.2158(3) 0.2263(3) 0.18797(10) 0.0165(8) Uani 1 1 d . . .
C204 C 0.3185(4) 0.1960(3) 0.19963(10) 0.0197(8) Uani 1 1 d . . .
H204 H 0.3463 0.2211 0.2186 0.024 Uiso 1 1 calc R . .
C205 C 0.3800(4) 0.1299(3) 0.18380(10) 0.0223(9) Uani 1 1 d . . .
H205 H 0.4492 0.1092 0.1922 0.027 Uiso 1 1 calc R . .
C206 C 0.3423(3) 0.0934(3) 0.15596(10) 0.0204(9) Uani 1 1 d . . .
H206 H 0.3845 0.0479 0.1451 0.024 Uiso 1 1 calc R . .
C207 C 0.1485(3) 0.3008(3) 0.23296(10) 0.0180(8) Uani 1 1 d . . .
H207 H 0.2019 0.2665 0.2446 0.022 Uiso 1 1 calc R . .
C208 C 0.0727(3) 0.3620(3) 0.24936(10) 0.0168(8) Uani 1 1 d . . .
C209 C -0.0097(3) 0.4131(3) 0.23253(10) 0.0159(8) Uani 1 1 d . . .
C210 C -0.0863(3) 0.4685(3) 0.24961(10) 0.0179(8) Uani 1 1 d . . .
C211 C -0.0783(3) 0.4715(3) 0.28170(11) 0.0194(9) Uani 1 1 d . . .
H211 H -0.1305 0.5083 0.2929 0.023 Uiso 1 1 calc R . .
C212 C 0.0041(4) 0.4222(3) 0.29871(10) 0.0200(8) Uani 1 1 d . . .
C213 C 0.0778(4) 0.3680(3) 0.28144(10) 0.0185(8) Uani 1 1 d . . .
H213 H 0.1339 0.3339 0.2921 0.022 Uiso 1 1 calc R . .
C214 C 0.0090(4) 0.4280(4) 0.33356(11) 0.0271(10) Uani 1 1 d . . .
H21A H -0.0259 0.3726 0.3426 0.041 Uiso 1 1 calc R . .
H21B H -0.0311 0.4834 0.3406 0.041 Uiso 1 1 calc R . .
H21C H 0.0872 0.4315 0.3403 0.041 Uiso 1 1 calc R . .
C215 C -0.1741(3) 0.5224(3) 0.23310(10) 0.0195(8) Uani 1 1 d . . .
C216 C -0.1482(3) 0.5771(3) 0.20720(10) 0.0181(8) Uani 1 1 d . . .
H216 H -0.0742 0.5763 0.1991 0.022 Uiso 1 1 calc R . .
C217 C -0.2279(4) 0.6322(3) 0.19306(10) 0.0198(9) Uani 1 1 d . . .
C218 C -0.3366(4) 0.6339(3) 0.20474(11) 0.0235(9) Uani 1 1 d . . .
H218 H -0.3915 0.6719 0.1951 0.028 Uiso 1 1 calc R . .
C219 C -0.3644(4) 0.5805(3) 0.23024(11) 0.0238(9) Uani 1 1 d . . .
H219 H -0.4386 0.5815 0.2382 0.029 Uiso 1 1 calc R . .
C220 C -0.2832(3) 0.5249(3) 0.24441(10) 0.0200(9) Uani 1 1 d . . .
H220 H -0.3027 0.4883 0.2620 0.024 Uiso 1 1 calc R . .
C221 C -0.1954(4) 0.6959(3) 0.16636(10) 0.0209(8) Uani 1 1 d . . .
H22A H -0.2348 0.7559 0.1685 0.025 Uiso 1 1 calc R . .
H22B H -0.1140 0.7080 0.1671 0.025 Uiso 1 1 calc R . .
C301 C 0.2281(3) 1.3114(3) -0.08230(9) 0.0171(8) Uani 1 1 d . . .
C302 C 0.1488(3) 1.2485(3) -0.07201(9) 0.0172(8) Uani 1 1 d . . .
H302 H 0.0756 1.2487 -0.0806 0.021 Uiso 1 1 calc R . .
C303 C 0.1769(3) 1.1855(3) -0.04916(10) 0.0184(8) Uani 1 1 d . . .
C304 C 0.2868(4) 1.1806(3) -0.03823(10) 0.0204(9) Uani 1 1 d . . .
H304 H 0.3072 1.1349 -0.0233 0.024 Uiso 1 1 calc R . .
C305 C 0.3660(4) 1.2427(3) -0.04924(10) 0.0228(9) Uani 1 1 d . . .
H305 H 0.4406 1.2391 -0.0417 0.027 Uiso 1 1 calc R . .
C306 C 0.3384(3) 1.3103(3) -0.07111(10) 0.0183(8) Uani 1 1 d . . .
H306 H 0.3922 1.3539 -0.0782 0.022 Uiso 1 1 calc R . .
C307 C 0.0860(3) 1.0979(3) -0.01093(10) 0.0190(9) Uani 1 1 d . . .
H307 H 0.1362 1.1237 0.0038 0.023 Uiso 1 1 calc R . .
C308 C 0.0034(3) 1.0299(3) -0.00058(10) 0.0183(8) Uani 1 1 d . . .
C309 C -0.0693(3) 0.9870(3) -0.02243(9) 0.0157(8) Uani 1 1 d . . .
C310 C -0.1390(3) 0.9132(3) -0.01238(9) 0.0158(8) Uani 1 1 d . . .
C311 C -0.1373(3) 0.8904(3) 0.01891(10) 0.0155(8) Uani 1 1 d . . .
H311 H -0.1851 0.8418 0.0257 0.019 Uiso 1 1 calc R . .
C312 C -0.0701(3) 0.9339(3) 0.04118(10) 0.0155(8) Uani 1 1 d . . .
C313 C 0.0011(3) 1.0029(3) 0.03066(10) 0.0179(8) Uani 1 1 d . . .
H313 H 0.0496 1.0327 0.0451 0.022 Uiso 1 1 calc R . .
C314 C -0.0734(4) 0.9033(3) 0.07445(10) 0.0210(9) Uani 1 1 d . . .
H31A H -0.0457 0.8395 0.0760 0.032 Uiso 1 1 calc R . .
H31B H -0.1505 0.9060 0.0821 0.032 Uiso 1 1 calc R . .
H31C H -0.0261 0.9443 0.0870 0.032 Uiso 1 1 calc R . .
C315 C -0.2052(3) 0.8568(3) -0.03474(9) 0.0164(8) Uani 1 1 d . . .
C316 C -0.1653(3) 0.8337(3) -0.06425(10) 0.0165(8) Uani 1 1 d . . .
H316 H -0.0971 0.8602 -0.0713 0.020 Uiso 1 1 calc R . .
C317 C -0.2229(4) 0.7727(3) -0.08370(10) 0.0178(8) Uani 1 1 d . . .
C318 C -0.3239(4) 0.7355(3) -0.07364(10) 0.0207(9) Uani 1 1 d . . .
H318 H -0.3637 0.6936 -0.0866 0.025 Uiso 1 1 calc R . .
C319 C -0.3666(4) 0.7594(3) -0.04474(10) 0.0199(8) Uani 1 1 d . . .
H319 H -0.4359 0.7340 -0.0380 0.024 Uiso 1 1 calc R . .
C320 C -0.3087(3) 0.8202(3) -0.02549(9) 0.0164(8) Uani 1 1 d . . .
H320 H -0.3395 0.8372 -0.0059 0.020 Uiso 1 1 calc R . .
C321 C -0.1745(4) 0.7448(3) -0.11443(10) 0.0195(8) Uani 1 1 d . . .
H32A H -0.0938 0.7600 -0.1149 0.023 Uiso 1 1 calc R . .
H32B H -0.1826 0.6770 -0.1172 0.023 Uiso 1 1 calc R . .
C401 C 0.2236(3) 1.3332(3) -0.14673(9) 0.0155(8) Uani 1 1 d . . .
C402 C 0.1411(3) 1.2825(3) -0.16141(9) 0.0163(8) Uani 1 1 d . . .
H402 H 0.0685 1.2775 -0.1526 0.020 Uiso 1 1 calc R . .
C403 C 0.1667(4) 1.2387(3) -0.18935(10) 0.0193(9) Uani 1 1 d . . .
C404 C 0.2746(4) 1.2433(3) -0.20123(10) 0.0202(8) Uani 1 1 d . . .
H404 H 0.2922 1.2126 -0.2202 0.024 Uiso 1 1 calc R . .
C405 C 0.3565(4) 1.2925(3) -0.18556(10) 0.0229(9) Uani 1 1 d . . .
H405 H 0.4304 1.2946 -0.1936 0.028 Uiso 1 1 calc R . .
C406 C 0.3315(3) 1.3385(3) -0.15825(10) 0.0214(9) Uani 1 1 d . . .
H406 H 0.3873 1.3730 -0.1476 0.026 Uiso 1 1 calc R . .
C407 C 0.0698(3) 1.1887(3) -0.23365(10) 0.0182(8) Uani 1 1 d . . .
H407 H 0.1188 1.2267 -0.2455 0.022 Uiso 1 1 calc R . .
C408 C -0.0136(3) 1.1335(3) -0.24984(11) 0.0180(8) Uani 1 1 d . . .
C409 C -0.0825(3) 1.0713(3) -0.23293(10) 0.0169(8) Uani 1 1 d . . .
C410 C -0.1538(3) 1.0099(3) -0.24971(10) 0.0178(8) Uani 1 1 d . . .
C411 C -0.1569(4) 1.0162(3) -0.28182(10) 0.0204(9) Uani 1 1 d . . .
H411 H -0.2052 0.9757 -0.2929 0.024 Uiso 1 1 calc R . .
C412 C -0.0919(3) 1.0800(3) -0.29895(10) 0.0188(8) Uani 1 1 d . . .
C413 C -0.0198(3) 1.1371(3) -0.28206(10) 0.0184(8) Uani 1 1 d . . .
H413 H 0.0263 1.1798 -0.2930 0.022 Uiso 1 1 calc R . .
C414 C -0.0975(4) 1.0828(3) -0.33394(10) 0.0236(9) Uani 1 1 d . . .
H41A H -0.0746 1.1443 -0.3413 0.035 Uiso 1 1 calc R . .
H41B H -0.1743 1.0703 -0.3407 0.035 Uiso 1 1 calc R . .
H41C H -0.0473 1.0357 -0.3426 0.035 Uiso 1 1 calc R . .
C415 C -0.2209(3) 0.9375(3) -0.23328(10) 0.0175(8) Uani 1 1 d . . .
C416 C -0.1767(3) 0.8876(3) -0.20799(9) 0.0166(8) Uani 1 1 d . . .
H416 H -0.1050 0.9032 -0.2001 0.020 Uiso 1 1 calc R . .
C417 C -0.2364(4) 0.8161(3) -0.19447(10) 0.0182(8) Uani 1 1 d . . .
C418 C -0.3413(4) 0.7916(3) -0.20593(10) 0.0210(9) Uani 1 1 d . . .
H418 H -0.3819 0.7417 -0.1970 0.025 Uiso 1 1 calc R . .
C419 C -0.3858(3) 0.8418(3) -0.23088(10) 0.0209(9) Uani 1 1 d . . .
H419 H -0.4580 0.8269 -0.2386 0.025 Uiso 1 1 calc R . .
C420 C -0.3261(3) 0.9125(3) -0.24436(9) 0.0174(8) Uani 1 1 d . . .
H420 H -0.3571 0.9450 -0.2616 0.021 Uiso 1 1 calc R . .
C421 C -0.1845(4) 0.7622(3) -0.16784(9) 0.0198(8) Uani 1 1 d . . .
H42A H -0.1990 0.6951 -0.1707 0.024 Uiso 1 1 calc R . .
H42B H -0.1025 0.7718 -0.1677 0.024 Uiso 1 1 calc R . .

loop_
_atom_site_aniso_label
_atom_site_aniso_U_11
_atom_site_aniso_U_22
_atom_site_aniso_U_33
_atom_site_aniso_U_23
_atom_site_aniso_U_13
_atom_site_aniso_U_12
C1S 0.042(3) 0.028(3) 0.062(4) -0.005(3) -0.001(3) 0.004(2)
C2S 0.047(3) 0.037(3) 0.027(3) 0.001(2) -0.001(2) 0.013(3)
C3S 0.037(3) 0.058(4) 0.040(3) 0.008(3) 0.000(2) 0.001(3)
O1S 0.081(4) 0.046(3) 0.067(3) 0.005(2) 0.005(3) 0.036(3)
C4S 0.060(5) 0.217(11) 0.048(7) 0.031(10) 0.005(5) 0.016(8)
C5S 0.046(4) 0.113(6) 0.043(5) 0.020(6) -0.003(4) -0.038(4)
C6S 0.047(4) 0.074(6) 0.050(5) 0.004(4) -0.007(4) -0.030(4)
O2S 0.099(6) 0.134(7) 0.109(7) 0.004(6) -0.011(5) -0.085(5)
C1D 0.056(3) 0.059(4) 0.047(3) 0.002(2) 0.003(2) 0.008(2)
Cl1D 0.056(3) 0.059(4) 0.047(3) 0.002(2) 0.003(2) 0.008(2)
Cl2D 0.056(3) 0.059(4) 0.047(3) 0.002(2) 0.003(2) 0.008(2)
S1 0.0182(5) 0.0126(4) 0.0185(5) 0.0002(4) -0.0009(4) 0.0018(4)
S2 0.0163(4) 0.0130(5) 0.0200(5) -0.0003(4) -0.0013(4) -0.0041(4)
O1 0.0228(16) 0.0178(16) 0.0235(16) 0.0047(13) 0.0027(12) 0.0058(12)
O2 0.0180(15) 0.0229(17) 0.0226(16) -0.0051(13) -0.0009(11) 0.0054(12)
O3 0.0240(16) 0.0207(17) 0.0211(16) 0.0029(13) -0.0029(12) -0.0083(13)
O4 0.0250(16) 0.0224(17) 0.0181(15) -0.0028(13) -0.0020(12) -0.0082(13)
O5 0.0294(17) 0.0132(15) 0.0304(17) 0.0001(13) 0.0009(13) 0.0062(13)
O6 0.0165(14) 0.0210(16) 0.0266(16) 0.0024(13) -0.0023(12) -0.0008(12)
O7 0.0249(16) 0.0214(16) 0.0197(15) -0.0004(12) 0.0021(12) -0.0008(13)
O8 0.0236(16) 0.0180(15) 0.0312(17) -0.0020(13) -0.0047(13) -0.0104(12)
O9 0.0177(14) 0.0215(16) 0.0238(16) -0.0005(13) 0.0000(12) 0.0007(12)
O10 0.0205(14) 0.0218(16) 0.0162(14) 0.0000(12) 0.0002(11) 0.0057(12)
N1 0.0141(16) 0.0122(16) 0.0232(18) -0.0020(14) -0.0012(13) 0.0007(12)
N2 0.0149(17) 0.0185(18) 0.0226(18) -0.0016(14) 0.0004(13) 0.0027(14)
N3 0.0162(17) 0.0194(19) 0.0207(19) -0.0004(15) -0.0006(13) -0.0046(14)
N4 0.0179(18) 0.0162(18) 0.0231(19) -0.0023(15) -0.0001(14) -0.0008(14)
C101 0.0144(19) 0.015(2) 0.0158(19) 0.0009(15) -0.0006(14) -0.0003(15)
C102 0.0134(18) 0.0157(19) 0.020(2) -0.0027(15) -0.0014(15) 0.0052(15)
C103 0.0139(18) 0.0111(18) 0.020(2) -0.0009(15) -0.0022(15) 0.0022(15)
C104 0.0149(19) 0.024(2) 0.018(2) 0.0000(16) -0.0013(15) -0.0030(16)
C105 0.0124(19) 0.030(2) 0.022(2) -0.0029(18) 0.0005(15) 0.0031(17)
C106 0.019(2) 0.015(2) 0.024(2) -0.0004(16) -0.0024(16) 0.0085(16)
C107 0.0142(18) 0.015(2) 0.023(2) -0.0039(16) -0.0018(14) 0.0038(15)
C108 0.0120(18) 0.0080(18) 0.025(2) -0.0017(16) -0.0036(15) 0.0015(14)
C109 0.0120(18) 0.014(2) 0.020(2) -0.0009(16) -0.0018(14) 0.0027(15)
C110 0.0126(18) 0.0026(17) 0.031(2) -0.0003(15) -0.0020(15) 0.0016(14)
C111 0.0123(18) 0.020(2) 0.026(2) -0.0026(17) -0.0028(15) 0.0010(15)
C112 0.020(2) 0.0108(19) 0.024(2) -0.0015(16) -0.0031(16) 0.0003(15)
C113 0.0163(19) 0.014(2) 0.023(2) -0.0044(17) -0.0023(15) 0.0010(15)
C114 0.025(2) 0.014(2) 0.026(2) -0.0001(17) -0.0022(17) 0.0029(17)
C115 0.0139(19) 0.0154(19) 0.021(2) 0.0036(16) 0.0016(14) 0.0035(15)
C116 0.0163(19) 0.0086(18) 0.028(2) 0.0051(15) 0.0029(16) 0.0026(15)
C117 0.018(2) 0.017(2) 0.027(2) 0.0063(17) 0.0023(16) 0.0015(16)
C118 0.015(2) 0.022(2) 0.036(3) 0.0051(19) 0.0061(18) 0.0042(17)
C119 0.015(2) 0.023(2) 0.037(3) 0.0032(19) 0.0001(17) 0.0044(17)
C120 0.0148(18) 0.013(2) 0.030(2) 0.0005(17) -0.0006(16) 0.0014(15)
C121 0.029(2) 0.018(2) 0.027(2) 0.0018(17) 0.0051(19) -0.0011(18)
C201 0.0161(19) 0.0098(18) 0.0165(19) 0.0007(15) -0.0022(14) 0.0009(14)
C202 0.0127(18) 0.017(2) 0.021(2) 0.0040(16) 0.0013(15) 0.0027(15)
C203 0.0159(19) 0.0125(19) 0.021(2) 0.0008(15) 0.0042(15) 0.0020(15)
C204 0.0150(19) 0.026(2) 0.018(2) 0.0002(17) -0.0028(16) -0.0014(17)
C205 0.0140(19) 0.026(2) 0.027(2) 0.0021(18) -0.0023(16) 0.0037(17)
C206 0.0165(19) 0.021(2) 0.024(2) 0.0024(17) 0.0028(15) 0.0111(16)
C207 0.0144(19) 0.0150(19) 0.025(2) 0.0034(17) 0.0003(15) -0.0012(15)
C208 0.0149(19) 0.0088(18) 0.027(2) 0.0002(16) 0.0022(16) -0.0032(14)
C209 0.0151(18) 0.0087(18) 0.024(2) -0.0006(16) 0.0006(15) -0.0025(15)
C210 0.0156(19) 0.0112(18) 0.027(2) -0.0017(17) 0.0012(16) -0.0010(15)
C211 0.016(2) 0.0128(19) 0.030(2) 0.0002(17) 0.0053(16) 0.0017(15)
C212 0.022(2) 0.016(2) 0.022(2) 0.0012(17) 0.0023(16) -0.0031(17)
C213 0.018(2) 0.0116(19) 0.026(2) 0.0044(16) -0.0009(16) -0.0043(15)
C214 0.032(2) 0.026(2) 0.024(2) -0.002(2) 0.0010(18) 0.004(2)
C215 0.017(2) 0.020(2) 0.021(2) -0.0031(16) 0.0008(16) 0.0030(16)
C216 0.0122(18) 0.018(2) 0.024(2) -0.0011(17) 0.0002(15) -0.0014(15)
C217 0.023(2) 0.017(2) 0.019(2) -0.0013(16) -0.0036(16) -0.0014(17)
C218 0.017(2) 0.025(2) 0.029(2) -0.0034(19) -0.0040(16) 0.0062(17)
C219 0.0114(18) 0.028(2) 0.032(2) -0.0037(19) -0.0001(17) 0.0002(18)
C220 0.014(2) 0.022(2) 0.024(2) 0.0002(17) 0.0009(15) -0.0038(16)
C221 0.022(2) 0.015(2) 0.026(2) 0.0015(16) -0.0017(17) -0.0018(17)
C301 0.0166(19) 0.020(2) 0.0145(19) -0.0006(16) -0.0018(15) 0.0028(16)
C302 0.0168(19) 0.016(2) 0.018(2) -0.0030(16) -0.0009(15) -0.0048(15)
C303 0.0127(18) 0.021(2) 0.021(2) -0.0035(16) 0.0013(15) -0.0064(16)
C304 0.020(2) 0.021(2) 0.020(2) 0.0031(17) -0.0018(16) -0.0003(17)
C305 0.0138(19) 0.030(2) 0.025(2) 0.0018(18) -0.0012(17) -0.0024(18)
C306 0.0129(19) 0.021(2) 0.021(2) -0.0018(17) 0.0029(15) -0.0032(15)
C307 0.0125(18) 0.020(2) 0.025(2) -0.0044(17) -0.0034(15) 0.0005(16)
C308 0.0130(19) 0.015(2) 0.027(2) -0.0037(17) -0.0019(16) -0.0042(15)
C309 0.0136(19) 0.014(2) 0.020(2) -0.0033(16) -0.0014(15) 0.0017(15)
C310 0.0103(17) 0.0123(19) 0.025(2) -0.0034(16) -0.0004(15) -0.0039(15)
C311 0.0097(17) 0.0085(17) 0.028(2) -0.0041(15) 0.0006(15) 0.0003(14)
C312 0.0158(19) 0.0085(18) 0.022(2) -0.0023(15) -0.0001(15) 0.0013(14)
C313 0.017(2) 0.014(2) 0.023(2) -0.0026(17) -0.0006(15) -0.0014(16)
C314 0.019(2) 0.023(2) 0.021(2) -0.0006(17) -0.0010(16) -0.0005(17)
C315 0.0165(19) 0.0125(18) 0.020(2) 0.0022(15) -0.0032(15) -0.0009(15)
C316 0.018(2) 0.0087(18) 0.023(2) 0.0044(15) -0.0013(15) -0.0024(15)
C317 0.019(2) 0.016(2) 0.019(2) 0.0016(16) -0.0035(15) 0.0002(16)
C318 0.018(2) 0.019(2) 0.025(2) -0.0006(17) -0.0041(17) -0.0063(17)
C319 0.0128(18) 0.018(2) 0.029(2) 0.0019(17) -0.0008(16) -0.0088(16)
C320 0.0152(18) 0.0128(19) 0.021(2) -0.0003(15) 0.0013(16) 0.0028(15)
C321 0.019(2) 0.017(2) 0.022(2) 0.0006(16) -0.0008(16) 0.0038(16)
C401 0.0184(19) 0.0139(19) 0.0143(19) 0.0011(15) 0.0017(14) 0.0010(15)
C402 0.0137(18) 0.015(2) 0.020(2) 0.0046(15) -0.0006(15) -0.0024(15)
C403 0.020(2) 0.019(2) 0.019(2) 0.0028(16) -0.0031(15) -0.0014(16)
C404 0.022(2) 0.020(2) 0.019(2) 0.0017(17) 0.0011(16) 0.0009(17)
C405 0.0098(19) 0.031(2) 0.028(2) 0.0013(19) 0.0013(16) -0.0030(17)
C406 0.0133(19) 0.027(2) 0.024(2) 0.0042(18) -0.0026(16) -0.0086(17)
C407 0.0158(19) 0.0123(19) 0.027(2) -0.0013(17) 0.0032(16) 0.0022(15)
C408 0.0117(18) 0.0124(19) 0.030(2) -0.0024(17) 0.0027(16) -0.0017(15)
C409 0.0127(18) 0.0136(19) 0.024(2) -0.0017(17) 0.0001(15) -0.0006(15)
C410 0.0156(19) 0.0136(19) 0.024(2) -0.0017(16) 0.0005(15) -0.0032(15)
C411 0.020(2) 0.017(2) 0.024(2) -0.0037(17) -0.0023(16) -0.0019(16)
C412 0.018(2) 0.016(2) 0.022(2) -0.0006(17) -0.0010(15) 0.0012(16)
C413 0.0144(19) 0.015(2) 0.026(2) 0.0013(17) 0.0005(16) 0.0015(15)
C414 0.025(2) 0.022(2) 0.024(2) 0.0008(18) -0.0013(17) -0.0033(18)
C415 0.0193(19) 0.015(2) 0.018(2) -0.0036(16) 0.0011(15) -0.0011(16)
C416 0.0148(19) 0.0125(19) 0.022(2) -0.0028(15) 0.0002(15) -0.0008(15)
C417 0.018(2) 0.016(2) 0.020(2) -0.0031(16) 0.0016(15) 0.0045(16)
C418 0.023(2) 0.015(2) 0.026(2) -0.0008(17) 0.0043(16) -0.0002(16)
C419 0.0154(19) 0.021(2) 0.026(2) -0.0063(17) -0.0001(16) -0.0029(16)
C420 0.0180(19) 0.0143(19) 0.020(2) 0.0011(15) -0.0016(15) 0.0060(16)
C421 0.022(2) 0.018(2) 0.019(2) -0.0001(16) 0.0018(17) 0.0026(17)

loop_
_atom_type_symbol
_atom_type_description
_atom_type_scat_dispersion_real
_atom_type_scat_dispersion_imag
_atom_type_scat_source
C C 0.0033 0.0016 'International Tables Vol C Tables 4.2.6.8 and 6.1.1.4'
H H 0.0000 0.0000 'International Tables Vol C Tables 4.2.6.8 and 6.1.1.4'
N N 0.0061 0.0033 'International Tables Vol C Tables 4.2.6.8 and 6.1.1.4'
O O 0.0106 0.0060 'International Tables Vol C Tables 4.2.6.8 and 6.1.1.4'
S S 0.1246 0.1234 'International Tables Vol C Tables 4.2.6.8 and 6.1.1.4'
Cl Cl 0.1484 0.1585 'International Tables Vol C Tables 4.2.6.8 and 6.1.1.4'

loop_
_geom_angle_atom_site_label_1
_geom_angle_atom_site_label_2
_geom_angle_atom_site_label_3
_geom_angle
C2S C1S H1S1 109.5
C2S C1S H1S2 109.5
H1S1 C1S H1S2 109.5
C2S C1S H1S3 109.5
H1S1 C1S H1S3 109.5
H1S2 C1S H1S3 109.5
O1S C2S C1S 121.0(6)
O1S C2S C3S 122.0(5)
C1S C2S C3S 117.0(5)
C2S C3S H3S1 109.5
C2S C3S H3S2 109.5
H3S1 C3S H3S2 109.5
C2S C3S H3S3 109.5
H3S1 C3S H3S3 109.5
H3S2 C3S H3S3 109.5
C2S C3S H3S4 109.5
H3S1 C3S H3S4 141.1
H3S2 C3S H3S4 56.3
H3S3 C3S H3S4 56.3
C2S C3S H3S5 109.5
H3S1 C3S H3S5 56.3
H3S2 C3S H3S5 141.1
H3S3 C3S H3S5 56.3
H3S4 C3S H3S5 109.5
C2S C3S H3S6 109.5
H3S1 C3S H3S6 56.3
H3S2 C3S H3S6 56.3
H3S3 C3S H3S6 141.1
H3S4 C3S H3S6 109.5
H3S5 C3S H3S6 109.5
C5S C4S H4S1 109.5
C5S C4S H4S2 109.5
H4S1 C4S H4S2 109.5
C5S C4S H4S3 109.5
H4S1 C4S H4S3 109.5
H4S2 C4S H4S3 109.5
C5S C4S H4S4 109.5
H4S1 C4S H4S4 141.1
H4S2 C4S H4S4 56.3
H4S3 C4S H4S4 56.3
C5S C4S H4S5 109.5
H4S1 C4S H4S5 56.3
H4S2 C4S H4S5 141.1
H4S3 C4S H4S5 56.3
H4S4 C4S H4S5 109.5
C5S C4S H4S6 109.5
H4S1 C4S H4S6 56.3
H4S2 C4S H4S6 56.3
H4S3 C4S H4S6 141.1
H4S4 C4S H4S6 109.5
H4S5 C4S H4S6 109.5
O2S C5S C6S 122.2(10)
O2S C5S C4S 118.4(9)
C6S C5S C4S 119.3(11)
C5S C6S H6S1 109.5
C5S C6S H6S2 109.5
H6S1 C6S H6S2 109.5
C5S C6S H6S3 109.5
H6S1 C6S H6S3 109.5
H6S2 C6S H6S3 109.5
C5S C6S H6S4 109.5
H6S1 C6S H6S4 141.1
H6S2 C6S H6S4 56.3
H6S3 C6S H6S4 56.3
C5S C6S H6S5 109.5
H6S1 C6S H6S5 56.3
H6S2 C6S H6S5 141.1
H6S3 C6S H6S5 56.3
H6S4 C6S H6S5 109.5
C5S C6S H6S6 109.5
H6S1 C6S H6S6 56.3
H6S2 C6S H6S6 56.3
H6S3 C6S H6S6 141.1
H6S4 C6S H6S6 109.5
H6S5 C6S H6S6 109.5
Cl2D C1D Cl1D 109.5(12)
Cl2D C1D H1D1 109.8
Cl1D C1D H1D1 109.8
Cl2D C1D H1D2 109.8
Cl1D C1D H1D2 109.8
H1D1 C1D H1D2 108.2
O5 S1 O6 119.4(2)
O5 S1 C201 107.85(19)
O6 S1 C201 107.69(19)
O5 S1 C101 108.08(19)
O6 S1 C101 107.65(19)
C201 S1 C101 105.32(19)
O9 S2 O8 119.4(2)
O9 S2 C301 107.81(19)
O8 S2 C301 108.6(2)
O9 S2 C401 108.13(19)
O8 S2 C401 107.7(2)
C301 S2 C401 104.2(2)
C109 O1 H91O 111(4)
C209 O2 H2 109.5
C309 O3 H93O 106(4)
C409 O4 H94O 109(4)
C221 O7 C121 108.3(3)
C421 O10 C321 108.7(3)
C107 N1 C103 121.0(3)
C207 N2 C203 121.4(4)
C307 N3 C303 121.0(4)
C407 N4 C403 120.2(4)
C102 C101 C106 121.9(4)
C102 C101 S1 118.4(3)
C106 C101 S1 119.7(3)
C101 C102 C103 119.1(4)
C101 C102 H102 120.4
C103 C102 H102 120.4
C102 C103 C104 119.5(4)
C102 C103 N1 116.5(4)
C104 C103 N1 124.0(4)
C105 C104 C103 120.2(4)
C105 C104 H104 119.9
C103 C104 H104 119.9
C104 C105 C106 121.1(4)
C104 C105 H105 119.4
C106 C105 H105 119.4
C101 C106 C105 118.1(4)
C101 C106 H106 120.9
C105 C106 H106 120.9
N1 C107 C108 120.5(4)
N1 C107 H107 119.7
C108 C107 H107 119.7
C113 C108 C109 120.2(4)
C113 C108 C107 119.0(4)
C109 C108 C107 120.7(4)
O1 C109 C108 121.9(4)
O1 C109 C110 118.8(4)
C108 C109 C110 119.2(4)
C111 C110 C109 118.1(4)
C111 C110 C115 121.5(4)
C109 C110 C115 120.4(4)
C110 C111 C112 123.8(4)
C110 C111 H111 118.1
C112 C111 H111 118.1
C113 C112 C111 117.5(4)
C113 C112 C114 121.4(4)
C111 C112 C114 121.0(4)
C112 C113 C108 121.1(4)
C112 C113 H113 119.4
C108 C113 H113 119.4
C112 C114 H11A 109.5
C112 C114 H11B 109.5
H11A C114 H11B 109.5
C112 C114 H11C 109.5
H11A C114 H11C 109.5
H11B C114 H11C 109.5
C116 C115 C120 119.0(4)
C116 C115 C110 121.3(4)
C120 C115 C110 119.7(4)
C115 C116 C117 121.5(4)
C115 C116 H116 119.3
C117 C116 H116 119.3
C118 C117 C116 118.3(4)
C118 C117 C121 121.0(4)
C116 C117 C121 120.6(4)
C119 C118 C117 120.7(4)
C119 C118 H118 119.6
C117 C118 H118 119.6
C118 C119 C120 120.2(4)
C118 C119 H119 119.9
C120 C119 H119 119.9
C119 C120 C115 120.2(4)
C119 C120 H120 119.9
C115 C120 H120 119.9
O7 C121 C117 111.3(4)
O7 C121 H12A 109.4
C117 C121 H12A 109.4
O7 C121 H12B 109.4
C117 C121 H12B 109.4
H12A C121 H12B 108.0
C202 C201 C206 121.9(4)
C202 C201 S1 118.8(3)
C206 C201 S1 119.3(3)
C203 C202 C201 118.9(4)
C203 C202 H202 120.5
C201 C202 H202 120.5
C202 C203 C204 119.6(4)
C202 C203 N2 116.7(4)
C204 C203 N2 123.7(4)
C205 C204 C203 120.5(4)
C205 C204 H204 119.8
C203 C204 H204 119.8
C206 C205 C204 120.9(4)
C206 C205 H205 119.5
C204 C205 H205 119.5
C205 C206 C201 118.2(4)
C205 C206 H206 120.9
C201 C206 H206 120.9
N2 C207 C208 122.2(4)
N2 C207 H207 118.9
C208 C207 H207 118.9
C213 C208 C209 120.2(4)
C213 C208 C207 119.7(4)
C209 C208 C207 120.1(4)
O2 C209 C210 119.6(4)
O2 C209 C208 122.1(4)
C210 C209 C208 118.3(4)
C211 C210 C209 119.2(4)
C211 C210 C215 120.5(4)
C209 C210 C215 120.3(4)
C210 C211 C212 123.1(4)
C210 C211 H211 118.4
C212 C211 H211 118.4
C213 C212 C211 116.5(4)
C213 C212 C214 122.5(4)
C211 C212 C214 120.9(4)
C208 C213 C212 122.6(4)
C208 C213 H213 118.7
C212 C213 H213 118.7
C212 C214 H21A 109.5
C212 C214 H21B 109.5
H21A C214 H21B 109.5
C212 C214 H21C 109.5
H21A C214 H21C 109.5
H21B C214 H21C 109.5
C220 C215 C216 118.1(4)
C220 C215 C210 120.6(4)
C216 C215 C210 121.1(4)
C217 C216 C215 121.3(4)
C217 C216 H216 119.3
C215 C216 H216 119.3
C216 C217 C218 119.7(4)
C216 C217 C221 120.1(4)
C218 C217 C221 120.0(4)
C219 C218 C217 120.1(4)
C219 C218 H218 120.0
C217 C218 H218 120.0
C218 C219 C220 119.8(4)
C218 C219 H219 120.1
C220 C219 H219 120.1
C215 C220 C219 120.9(4)
C215 C220 H220 119.5
C219 C220 H220 119.5
O7 C221 C217 110.2(3)
O7 C221 H22A 109.6
C217 C221 H22A 109.6
O7 C221 H22B 109.6
C217 C221 H22B 109.6
H22A C221 H22B 108.1
C302 C301 C306 121.8(4)
C302 C301 S2 118.3(3)
C306 C301 S2 119.9(3)
C303 C302 C301 119.4(4)
C303 C302 H302 120.3
C301 C302 H302 120.3
C302 C303 C304 120.1(4)
C302 C303 N3 117.2(4)
C304 C303 N3 122.5(4)
C305 C304 C303 119.7(4)
C305 C304 H304 120.1
C303 C304 H304 120.1
C304 C305 C306 121.3(4)
C304 C305 H305 119.4
C306 C305 H305 119.4
C305 C306 C301 117.5(4)
C305 C306 H306 121.2
C301 C306 H306 121.2
N3 C307 C308 121.7(4)
N3 C307 H307 119.1
C308 C307 H307 119.1
C313 C308 C309 120.0(4)
C313 C308 C307 119.5(4)
C309 C308 C307 120.3(4)
O3 C309 C310 119.3(4)
O3 C309 C308 121.7(4)
C310 C309 C308 119.0(4)
C311 C310 C309 117.7(4)
C311 C310 C315 120.3(4)
C309 C310 C315 121.8(4)
C310 C311 C312 124.5(4)
C310 C311 H311 117.7
C312 C311 H311 117.7
C313 C312 C311 116.9(4)
C313 C312 C314 122.6(4)
C311 C312 C314 120.4(4)
C312 C313 C308 121.7(4)
C312 C313 H313 119.2
C308 C313 H313 119.2
C312 C314 H31A 109.5
C312 C314 H31B 109.5
H31A C314 H31B 109.5
C312 C314 H31C 109.5
H31A C314 H31C 109.5
H31B C314 H31C 109.5
C316 C315 C320 118.0(4)
C316 C315 C310 122.3(4)
C320 C315 C310 119.5(4)
C315 C316 C317 121.7(4)
C315 C316 H316 119.1
C317 C316 H316 119.1
C318 C317 C316 119.1(4)
C318 C317 C321 120.4(4)
C316 C317 C321 120.5(4)
C319 C318 C317 120.2(4)
C319 C318 H318 119.9
C317 C318 H318 119.9
C318 C319 C320 120.4(4)
C318 C319 H319 119.8
C320 C319 H319 119.8
C319 C320 C315 120.6(4)
C319 C320 H320 119.7
C315 C320 H320 119.7
O10 C321 C317 110.3(3)
O10 C321 H32A 109.6
C317 C321 H32A 109.6
O10 C321 H32B 109.6
C317 C321 H32B 109.6
H32A C321 H32B 108.1
C402 C401 C406 122.1(4)
C402 C401 S2 118.2(3)
C406 C401 S2 119.7(3)
C401 C402 C403 118.5(4)
C401 C402 H402 120.7
C403 C402 H402 120.7
C404 C403 C402 120.0(4)
C404 C403 N4 122.8(4)
C402 C403 N4 117.1(4)
C405 C404 C403 120.2(4)
C405 C404 H404 119.9
C403 C404 H404 119.9
C406 C405 C404 120.4(4)
C406 C405 H405 119.8
C404 C405 H405 119.8
C405 C406 C401 118.7(4)
C405 C406 H406 120.7
C401 C406 H406 120.7
N4 C407 C408 122.1(4)
N4 C407 H407 118.9
C408 C407 H407 118.9
C413 C408 C409 120.3(4)
C413 C408 C407 119.6(4)
C409 C408 C407 120.0(4)
O4 C409 C408 122.0(4)
O4 C409 C410 119.2(4)
C408 C409 C410 118.8(4)
C411 C410 C409 118.6(4)
C411 C410 C415 120.2(4)
C409 C410 C415 121.1(4)
C410 C411 C412 123.3(4)
C410 C411 H411 118.4
C412 C411 H411 118.4
C413 C412 C411 117.0(4)
C413 C412 C414 122.0(4)
C411 C412 C414 120.9(4)
C408 C413 C412 121.9(4)
C408 C413 H413 119.0
C412 C413 H413 119.0
C412 C414 H41A 109.5
C412 C414 H41B 109.5
H41A C414 H41B 109.5
C412 C414 H41C 109.5
H41A C414 H41C 109.5
H41B C414 H41C 109.5
C420 C415 C416 118.1(4)
C420 C415 C410 120.3(4)
C416 C415 C410 121.4(4)
C417 C416 C415 120.9(4)
C417 C416 H416 119.6
C415 C416 H416 119.6
C416 C417 C418 120.4(4)
C416 C417 C421 119.2(4)
C418 C417 C421 120.4(4)
C417 C418 C419 118.8(4)
C417 C418 H418 120.6
C419 C418 H418 120.6
C420 C419 C418 120.7(4)
C420 C419 H419 119.7
C418 C419 H419 119.7
C419 C420 C415 121.2(4)
C419 C420 H420 119.4
C415 C420 H420 119.4
O10 C421 C417 110.0(3)
O10 C421 H42A 109.7
C417 C421 H42A 109.7
O10 C421 H42B 109.7
C417 C421 H42B 109.7
H42A C421 H42B 108.2

loop_
_geom_bond_atom_site_label_1
_geom_bond_atom_site_label_2
_geom_bond_distance
C1S C2S 1.495(7)
C1S H1S1 0.9800
C1S H1S2 0.9800
C1S H1S3 0.9800
C2S O1S 1.200(7)
C2S C3S 1.506(8)
C3S H3S1 0.9800
C3S H3S2 0.9800
C3S H3S3 0.9800
C3S H3S4 0.9800
C3S H3S5 0.9800
C3S H3S6 0.9800
C4S C5S 1.482(13)
C4S H4S1 0.9800
C4S H4S2 0.9800
C4S H4S3 0.9800
C4S H4S4 0.9800
C4S H4S5 0.9800
C4S H4S6 0.9800
C5S O2S 1.215(13)
C5S C6S 1.480(9)
C6S H6S1 0.9800
C6S H6S2 0.9800
C6S H6S3 0.9800
C6S H6S4 0.9800
C6S H6S5 0.9800
C6S H6S6 0.9800
C1D Cl2D 1.749(17)
C1D Cl1D 1.782(17)
C1D H1D1 0.9900
C1D H1D2 0.9900
S1 O5 1.435(3)
S1 O6 1.436(3)
S1 C201 1.763(4)
S1 C101 1.764(4)
S2 O9 1.431(3)
S2 O8 1.444(3)
S2 C301 1.764(4)
S2 C401 1.766(4)
O1 C109 1.340(5)
O1 H91O 0.83(2)
O2 C209 1.332(5)
O2 H2 0.8400
O3 C309 1.338(5)
O3 H93O 0.83(2)
O4 C409 1.336(5)
O4 H94O 0.83(2)
O7 C221 1.424(5)
O7 C121 1.426(5)
O10 C421 1.418(5)
O10 C321 1.425(5)
N1 C107 1.280(6)
N1 C103 1.416(5)
N2 C207 1.275(6)
N2 C203 1.422(5)
N3 C307 1.268(6)
N3 C303 1.417(5)
N4 C407 1.272(6)
N4 C403 1.428(5)
C101 C102 1.383(6)
C101 C106 1.387(6)
C102 C103 1.397(6)
C102 H102 0.9500
C103 C104 1.403(6)
C104 C105 1.366(6)
C104 H104 0.9500
C105 C106 1.400(6)
C105 H105 0.9500
C106 H106 0.9500
C107 C108 1.463(5)
C107 H107 0.9500
C108 C113 1.400(6)
C108 C109 1.413(6)
C109 C110 1.421(5)
C110 C111 1.380(6)
C110 C115 1.485(6)
C111 C112 1.399(6)
C111 H111 0.9500
C112 C113 1.390(6)
C112 C114 1.506(6)
C113 H113 0.9500
C114 H11A 0.9800
C114 H11B 0.9800
C114 H11C 0.9800
C115 C116 1.384(6)
C115 C120 1.397(6)
C116 C117 1.399(6)
C116 H116 0.9500
C117 C118 1.397(6)
C117 C121 1.491(6)
C118 C119 1.380(7)
C118 H118 0.9500
C119 C120 1.389(6)
C119 H119 0.9500
C120 H120 0.9500
C121 H12A 0.9900
C121 H12B 0.9900
C201 C202 1.392(6)
C201 C206 1.397(5)
C202 C203 1.392(6)
C202 H202 0.9500
C203 C204 1.397(6)
C204 C205 1.384(6)
C204 H204 0.9500
C205 C206 1.382(6)
C205 H205 0.9500
C206 H206 0.9500
C207 C208 1.447(6)
C207 H207 0.9500
C208 C213 1.382(6)
C208 C209 1.427(6)
C209 C210 1.419(6)
C210 C211 1.382(6)
C210 C215 1.487(6)
C211 C212 1.417(6)
C211 H211 0.9500
C212 C213 1.392(6)
C212 C214 1.500(6)
C213 H213 0.9500
C214 H21A 0.9800
C214 H21B 0.9800
C214 H21C 0.9800
C215 C220 1.393(6)
C215 C216 1.398(6)
C216 C217 1.382(6)
C216 H216 0.9500
C217 C218 1.393(6)
C217 C221 1.519(6)
C218 C219 1.380(7)
C218 H218 0.9500
C219 C220 1.398(6)
C219 H219 0.9500
C220 H220 0.9500
C221 H22A 0.9900
C221 H22B 0.9900
C301 C302 1.385(6)
C301 C306 1.404(6)
C302 C303 1.379(6)
C302 H302 0.9500
C303 C304 1.398(6)
C304 C305 1.387(6)
C304 H304 0.9500
C305 C306 1.393(6)
C305 H305 0.9500
C306 H306 0.9500
C307 C308 1.460(6)
C307 H307 0.9500
C308 C313 1.397(6)
C308 C309 1.422(6)
C309 C310 1.418(6)
C310 C311 1.384(6)
C310 C315 1.487(5)
C311 C312 1.397(6)
C311 H311 0.9500
C312 C313 1.386(6)
C312 C314 1.496(6)
C313 H313 0.9500
C314 H31A 0.9800
C314 H31B 0.9800
C314 H31C 0.9800
C315 C316 1.395(6)
C315 C320 1.403(6)
C316 C317 1.395(6)
C316 H316 0.9500
C317 C318 1.391(6)
C317 C321 1.496(6)
C318 C319 1.386(6)
C318 H318 0.9500
C319 C320 1.390(6)
C319 H319 0.9500
C320 H320 0.9500
C321 H32A 0.9900
C321 H32B 0.9900
C401 C402 1.381(6)
C401 C406 1.384(6)
C402 C403 1.390(6)
C402 H402 0.9500
C403 C404 1.389(6)
C404 C405 1.384(6)
C404 H404 0.9500
C405 C406 1.380(6)
C405 H405 0.9500
C406 H406 0.9500
C407 C408 1.453(6)
C407 H407 0.9500
C408 C413 1.387(6)
C408 C409 1.418(6)
C409 C410 1.426(6)
C410 C411 1.383(6)
C410 C415 1.493(6)
C411 C412 1.411(6)
C411 H411 0.9500
C412 C413 1.396(6)
C412 C414 1.505(6)
C413 H413 0.9500
C414 H41A 0.9800
C414 H41B 0.9800
C414 H41C 0.9800
C415 C420 1.393(6)
C415 C416 1.406(6)
C416 C417 1.381(6)
C416 H416 0.9500
C417 C418 1.394(6)
C417 C421 1.516(6)
C418 C419 1.398(6)
C418 H418 0.9500
C419 C420 1.372(6)
C419 H419 0.9500
C420 H420 0.9500
C421 H42A 0.9900
C421 H42B 0.9900

loop_
_geom_hbond_atom_site_label_D
_geom_hbond_atom_site_label_H
_geom_hbond_atom_site_label_A
_geom_hbond_distance_DH
_geom_hbond_distance_HA
_geom_hbond_distance_DA
_geom_hbond_angle_DHA
O1 H91O N1 0.83(2) 1.88(4) 2.574(5) 141(5)
O2 H2 N2 0.84 1.91 2.592(5) 137.1
O3 H93O N3 0.83(2) 1.83(3) 2.589(5) 152(5)
O4 H94O N4 0.83(2) 1.87(4) 2.587(5) 144(5)
